data_7242682
loop_
_publ_author_name
'Xue, Yun-Shan'
'Ding, Ji'
'Sun, Dan-Ling'
'Cheng, Wei-Wei'
'Chen, Xuan-Rong'
'Huang, Xing-Cai'
'Wang, Jun'

_publ_section_title
;
 3D Ln-MOFs as multi-responsive luminescent probes for efficient sensing
 of Fe3+, Cr2O72&#x2212;, and antibiotics in aqueous solution
;
_journal_issue 21
_journal_name_full CrystEngComm
_journal_page_first 3838
_journal_page_last 3848
_journal_paper_doi 10.1039/D1CE00399B
_journal_volume 23
_journal_year 2021
_chemical_formula_moiety 'C22 H23 Eu N2 O9'
_chemical_formula_sum 'C22 H23 Eu N2 O9'
_chemical_formula_weight 611.38
_space_group_crystal_system monoclinic
_space_group_IT_number 15
_space_group_name_Hall '-C 2yc'
_space_group_name_H-M_alt 'C 1 2/c 1'
_atom_sites_solution_hydrogens geom
_audit_creation_date 2019-06-26
_audit_creation_method
;
Olex2 1.2
(compiled 2017.08.10 svn.r3458 for OlexSys, GUI svn.r5381)
;
_audit_update_record
;
2021-03-19 deposited with the CCDC.	2021-04-20 downloaded from the CCDC.
;
_cell_angle_alpha 90
_cell_angle_beta 99.521(4)
_cell_angle_gamma 90
_cell_formula_units_Z 8
_cell_length_a 28.698(4)
_cell_length_b 14.307(2)
_cell_length_c 13.8772(19)
_cell_measurement_reflns_used 6947
_cell_measurement_temperature 293(2)
_cell_measurement_theta_max 27.067
_cell_measurement_theta_min 2.977
_cell_volume 5619.2(14)
_computing_cell_refinement 'SAINT V8.38A (?, 2016)'
_computing_data_reduction 'SAINT V8.38A (?, 2016)'
_computing_molecular_graphics 'Olex2 (Dolomanov et al., 2009)'
_computing_publication_material 'Olex2 (Dolomanov et al., 2009)'
_computing_structure_refinement 'XL (Sheldrick, 2008)'
_diffrn_ambient_temperature 293(2)
_diffrn_measured_fraction_theta_full 0.983
_diffrn_measured_fraction_theta_max 0.983
_diffrn_measurement_device_type 'CCD area detector'
_diffrn_measurement_method 'phi and omega scans'
_diffrn_radiation_monochromator graphite
_diffrn_radiation_type MoK\a
_diffrn_radiation_wavelength 0.71073
_diffrn_reflns_av_R_equivalents 0.0654
_diffrn_reflns_av_unetI/netI 0.0740
_diffrn_reflns_Laue_measured_fraction_full 0.983
_diffrn_reflns_Laue_measured_fraction_max 0.983
_diffrn_reflns_limit_h_max 34
_diffrn_reflns_limit_h_min -34
_diffrn_reflns_limit_k_max 15
_diffrn_reflns_limit_k_min -17
_diffrn_reflns_limit_l_max 16
_diffrn_reflns_limit_l_min -16
_diffrn_reflns_number 16142
_diffrn_reflns_point_group_measured_fraction_full 0.983
_diffrn_reflns_point_group_measured_fraction_max 0.983
_diffrn_reflns_theta_full 25.005
_diffrn_reflns_theta_max 25.005
_diffrn_reflns_theta_min 2.977
_exptl_absorpt_coefficient_mu 2.278
_exptl_absorpt_correction_T_max 0.804
_exptl_absorpt_correction_T_min 0.726
_exptl_absorpt_correction_type multi-scan
_exptl_absorpt_process_details
;
SADABS-2016/2 (Bruker,2016/2) was used for absorption correction.
wR2(int) was 0.1419 before and 0.0691 after correction.
The Ratio of minimum to maximum transmission is 0.4159.
The \l/2 correction factor is Not present.
;
_exptl_crystal_colour colorless
_exptl_crystal_density_diffrn 1.445
_exptl_crystal_description block
_exptl_crystal_F_000 2432
_exptl_crystal_size_max 0.15
_exptl_crystal_size_mid 0.11
_exptl_crystal_size_min 0.1
_refine_diff_density_max 2.495
_refine_diff_density_min -1.340
_refine_diff_density_rms 0.162
_refine_ls_extinction_method none
_refine_ls_goodness_of_fit_ref 1.094
_refine_ls_hydrogen_treatment constr
_refine_ls_matrix_type full
_refine_ls_number_parameters 321
_refine_ls_number_reflns 4863
_refine_ls_number_restraints 185
_refine_ls_restrained_S_all 1.133
_refine_ls_R_factor_all 0.0886
_refine_ls_R_factor_gt 0.0554
_refine_ls_shift/su_max 0.001
_refine_ls_shift/su_mean 0.000
_refine_ls_structure_factor_coef Fsqd
_refine_ls_weighting_details 'w=1/[\s^2^(Fo^2^)+(0.1000P)^2^] where P=(Fo^2^+2Fc^2^)/3'
_refine_ls_weighting_scheme calc
_refine_ls_wR_factor_gt 0.1552
_refine_ls_wR_factor_ref 0.1687
_reflns_Friedel_coverage 0.000
_reflns_number_gt 3397
_reflns_number_total 4863
_reflns_threshold_expression 'I > 2\s(I)'
_cod_data_source_file d1ce00399b2.cif
_cod_data_source_block 111_sq
_cod_depositor_comments 'Adding full bibliography for 7242680--7242686.cif.'
_cod_original_cell_volume 5619.2(13)
_cod_database_code 7242682
_shelx_shelxl_version_number 2018/3
_shelx_space_group_comment
;
The symmetry employed for this shelxl refinement is uniquely defined
by the following loop, which should always be used as a source of
symmetry information in preference to the above space-group names.
They are only intended as comments.
;
_shelx_estimated_absorpt_t_max 0.804
_shelx_estimated_absorpt_t_min 0.726
_olex2_refinement_description
;
1. Fixed Uiso
 At 1.2 times of:
  All C(H) groups, All C(H,H) groups
 At 1.5 times of:
  All C(H,H,H) groups
2. Restrained distances
 O9-C17
 1.2 with sigma of 0.01
 N1-C17
 1.3 with sigma of 0.01
 C22-C20
 2.45 with sigma of 0.01
 C13-C16
 1.5 with sigma of 0.01
 C10-C15
 1.39 with sigma of 0.01
 N1-C18 = N1-C19 = N2-C22 = N2-C21
 1.49 with sigma of 0.01
 O6-O4_$1
 3 with sigma of 0.01
 C2-C1
 1.51 with sigma of 0.01
3. Uiso/Uaniso restraints and constraints
O8 \\sim O9 \\sim N1 \\sim N2 \\sim C17 \\sim C18 \\sim C19 \\sim C20 \\sim C21
\\sim C22: within 2A with sigma of 0.01 and sigma for terminal atoms of 0.01
Eu1 \\sim Eu2 \\sim O1 \\sim O2 \\sim O8 \\sim O9: within 3A with sigma of 0.02
and sigma for terminal atoms of 0.02
Uanis(C17) \\sim Ueq, Uanis(N1) \\sim Ueq, Uanis(C19) \\sim Ueq, Uanis(C18)
\\sim Ueq, Uanis(C21) \\sim Ueq, Uanis(N2) \\sim Ueq, Uanis(C22) \\sim Ueq,
Uanis(C20) \\sim Ueq, Uanis(O9) \\sim Ueq: with sigma of 0.01 and sigma for
terminal atoms of 0.02
Uanis(C22) \\sim Ueq, Uanis(C20) \\sim Ueq, Uanis(N2) \\sim Ueq, Uanis(C21)
\\sim Ueq, Uanis(C22) \\sim Ueq, Uanis(C17) \\sim Ueq, Uanis(N1) \\sim Ueq,
Uanis(C18) \\sim Ueq, Uanis(C19) \\sim Ueq: with sigma of 0.0001 and sigma for
terminal atoms of 0.0002
4. Others
 Sof(Eu2)=1-FVAR(1)
 Sof(Eu1)=FVAR(1)
5.a Secondary CH2 refined with riding coordinates:
 C9(H9A,H9B)
5.b Aromatic/amide H refined with riding coordinates:
 C3(H3), C5(H5), C7(H7), C11(H11), C12(H12), C14(H14), C15(H15), C17(H17),
 C20(H20)
5.c Idealised Me refined as rotating group:
 C18(H18A,H18B,H18C), C19(H19A,H19B,H19C), C21(H21A,H21B,H21C), C22(H22A,H22B,
 H22C)
;
_olex2_submission_special_instructions 'No special instructions were received'

loop_
_space_group_symop_operation_xyz
'x, y, z'
'-x, y, -z+1/2'
'x+1/2, y+1/2, z'
'-x+1/2, y+1/2, -z+1/2'
'-x, -y, -z'
'x, -y, z-1/2'
'-x+1/2, -y+1/2, -z'
'x+1/2, -y+1/2, z-1/2'

loop_
_atom_site_label
_atom_site_type_symbol
_atom_site_fract_x
_atom_site_fract_y
_atom_site_fract_z
_atom_site_U_iso_or_equiv
_atom_site_adp_type
_atom_site_occupancy
_atom_site_site_symmetry_order
_atom_site_calc_flag
_atom_site_refinement_flags_posn
_atom_site_refinement_flags_adp
_atom_site_refinement_flags_occupancy
_atom_site_disorder_assembly
_atom_site_disorder_group
Eu1 Eu 0.18218(9) -0.21400(15) 0.45953(16) 0.0226(13) Uani 0.62(6) 1 d . U P A 1
Eu2 Eu 0.18243(17) -0.2123(4) 0.4613(4) 0.049(3) Uani 0.38(6) 1 d . U P A 2
O1 O 0.2062(2) -0.0730(4) 0.5589(5) 0.0517(16) Uani 1 1 d . U . . .
O2 O 0.26866(19) -0.1536(3) 0.5455(4) 0.0366(13) Uani 1 1 d . U . . .
O3 O 0.2297(2) 0.1605(4) 0.8405(4) 0.0470(16) Uani 1 1 d . . . . .
O4 O 0.3003(2) 0.2298(4) 0.8747(4) 0.0413(15) Uani 1 1 d D . . . .
O5 O 0.3984(2) 0.0872(4) 0.6412(4) 0.0527(17) Uani 1 1 d . . . . .
O6 O 0.6182(2) 0.1653(4) 0.4870(5) 0.0585(18) Uani 1 1 d D . . . .
O7 O 0.6077(2) 0.3143(4) 0.5134(6) 0.061(2) Uani 1 1 d . . . . .
O8 O 0.1432(3) -0.0797(6) 0.3651(6) 0.085(2) Uani 1 1 d . U . . .
O9 O 0.1437(3) -0.2805(5) 0.3059(6) 0.080(2) Uani 1 1 d D U . . .
N1 N 0.1208(6) -0.3709(11) 0.1724(12) 0.163(2) Uani 1 1 d D U . . .
N2 N 0.1144(7) -0.0055(12) 0.1986(12) 0.183(2) Uani 1 1 d D U . . .
C1 C 0.2491(3) -0.0818(5) 0.5738(5) 0.035(2) Uani 1 1 d D . . . .
C2 C 0.2792(3) -0.0076(5) 0.6297(6) 0.035(2) Uani 1 1 d D . . . .
C3 C 0.2610(3) 0.0482(5) 0.6984(6) 0.040(2) Uani 1 1 d . . . . .
H3 H 0.229981 0.040367 0.708222 0.048 Uiso 1 1 calc R . . . .
C4 C 0.2898(3) 0.1153(5) 0.7515(6) 0.039(2) Uani 1 1 d . . . . .
C5 C 0.3357(3) 0.1303(5) 0.7349(6) 0.041(2) Uani 1 1 d . . . . .
H5 H 0.354818 0.175393 0.769846 0.049 Uiso 1 1 calc R . . . .
C6 C 0.3523(3) 0.0754(6) 0.6642(7) 0.044(2) Uani 1 1 d . . . . .
C7 C 0.3246(3) 0.0047(5) 0.6127(6) 0.041(2) Uani 1 1 d . . . . .
H7 H 0.336726 -0.032881 0.568123 0.050 Uiso 1 1 calc R . . . .
C8 C 0.2724(3) 0.1723(6) 0.8284(6) 0.034(2) Uani 1 1 d . . . . .
C9 C 0.4217(4) 0.1687(8) 0.6729(8) 0.069(3) Uani 1 1 d . . . . .
H9A H 0.430933 0.166944 0.743384 0.083 Uiso 1 1 calc R . . . .
H9B H 0.400859 0.221714 0.656463 0.083 Uiso 1 1 calc R . . . .
C10 C 0.4647(4) 0.1794(6) 0.6256(8) 0.060(3) Uani 1 1 d D . . . .
C11 C 0.4907(4) 0.1076(7) 0.5961(9) 0.078(4) Uani 1 1 d . . . . .
H11 H 0.480119 0.046550 0.600434 0.094 Uiso 1 1 calc R . . . .
C12 C 0.5324(4) 0.1229(7) 0.5599(9) 0.074(4) Uani 1 1 d . . . . .
H12 H 0.549433 0.072167 0.542392 0.089 Uiso 1 1 calc R . . . .
C13 C 0.5485(3) 0.2106(6) 0.5499(7) 0.047(2) Uani 1 1 d D . . . .
C14 C 0.5220(4) 0.2844(7) 0.5782(9) 0.067(3) Uani 1 1 d . . . . .
H14 H 0.532547 0.345277 0.572019 0.080 Uiso 1 1 calc R . . . .
C15 C 0.4805(4) 0.2701(6) 0.6152(10) 0.077(4) Uani 1 1 d D . . . .
H15 H 0.463426 0.320746 0.632833 0.093 Uiso 1 1 calc R . . . .
C16 C 0.5946(3) 0.2308(6) 0.5146(7) 0.046(2) Uani 1 1 d D . . . .
C17 C 0.1509(7) -0.3224(12) 0.2362(10) 0.137(2) Uani 1 1 d D U . . .
H17 H 0.181899 -0.321254 0.224714 0.164 Uiso 1 1 calc R . . . .
C18 C 0.1454(7) -0.4188(13) 0.1025(13) 0.172(4) Uani 1 1 d D U . . .
H18A H 0.158542 -0.373449 0.063628 0.258 Uiso 1 1 calc GR . . . .
H18B H 0.123543 -0.457913 0.060803 0.258 Uiso 1 1 calc GR . . . .
H18C H 0.170340 -0.456568 0.137229 0.258 Uiso 1 1 calc GR . . . .
C19 C 0.0745(6) -0.3943(14) 0.1981(15) 0.181(4) Uani 1 1 d D U . . .
H19A H 0.071903 -0.460829 0.204204 0.271 Uiso 1 1 calc GR . . . .
H19B H 0.049898 -0.372103 0.147890 0.271 Uiso 1 1 calc GR . . . .
H19C H 0.071434 -0.365148 0.259089 0.271 Uiso 1 1 calc GR . . . .
C20 C 0.1319(7) -0.0894(11) 0.2641(14) 0.154(2) Uani 1 1 d D U . . .
H20 H 0.135043 -0.147459 0.235810 0.185 Uiso 1 1 calc R . . . .
C21 C 0.0994(8) -0.0311(15) 0.0923(13) 0.199(4) Uani 1 1 d D U . . .
H21A H 0.065504 -0.029720 0.076437 0.298 Uiso 1 1 calc GR . . . .
H21B H 0.110523 -0.092668 0.080880 0.298 Uiso 1 1 calc GR . . . .
H21C H 0.112481 0.013022 0.052005 0.298 Uiso 1 1 calc GR . . . .
C22 C 0.1286(9) 0.0805(10) 0.2599(14) 0.204(4) Uani 1 1 d D U . . .
H22A H 0.141455 0.126302 0.221203 0.306 Uiso 1 1 calc GR . . . .
H22B H 0.151888 0.063793 0.315081 0.306 Uiso 1 1 calc GR . . . .
H22C H 0.101308 0.105890 0.282399 0.306 Uiso 1 1 calc GR . . . .

loop_
_atom_site_aniso_label
_atom_site_aniso_U_11
_atom_site_aniso_U_22
_atom_site_aniso_U_33
_atom_site_aniso_U_23
_atom_site_aniso_U_13
_atom_site_aniso_U_12
Eu1 0.0331(15) 0.0206(18) 0.0183(19) 0.0026(9) 0.0169(13) 0.0005(11)
Eu2 0.030(3) 0.051(4) 0.061(6) -0.005(2) -0.007(3) -0.007(2)
O1 0.048(4) 0.031(3) 0.075(4) -0.015(3) 0.007(3) -0.004(3)
O2 0.043(3) 0.029(3) 0.042(3) -0.007(2) 0.019(3) -0.005(2)
O3 0.037(4) 0.064(4) 0.043(4) -0.021(3) 0.014(3) -0.007(3)
O4 0.045(4) 0.047(3) 0.035(3) -0.013(3) 0.016(3) -0.005(3)
O5 0.047(4) 0.053(4) 0.065(4) -0.022(3) 0.028(3) -0.014(3)
O6 0.058(4) 0.061(4) 0.063(5) -0.017(4) 0.029(4) -0.009(4)
O7 0.053(4) 0.047(4) 0.092(6) 0.008(4) 0.035(4) -0.006(3)
O8 0.080(5) 0.100(4) 0.076(4) 0.007(4) 0.017(4) 0.023(4)
O9 0.087(5) 0.086(4) 0.066(4) -0.002(3) 0.009(4) -0.004(4)
N1 0.163(2) 0.163(2) 0.163(2) 0.00000(10) 0.0270(4) 0.00000(10)
N2 0.183(2) 0.183(2) 0.183(2) 0.00000(10) 0.0303(4) 0.00000(10)
C1 0.043(6) 0.030(4) 0.032(5) -0.005(4) 0.010(4) -0.003(4)
C2 0.041(5) 0.027(4) 0.038(5) -0.009(4) 0.010(4) -0.011(4)
C3 0.037(5) 0.043(5) 0.042(5) -0.009(4) 0.014(4) -0.007(4)
C4 0.048(6) 0.036(4) 0.034(5) -0.002(4) 0.013(4) -0.006(4)
C5 0.048(6) 0.039(4) 0.039(5) -0.011(4) 0.019(4) -0.009(4)
C6 0.036(5) 0.046(5) 0.057(6) -0.013(4) 0.026(5) -0.004(4)
C7 0.050(6) 0.030(4) 0.048(6) -0.010(4) 0.021(5) -0.001(4)
C8 0.037(5) 0.037(4) 0.032(5) -0.001(4) 0.015(4) 0.000(4)
C9 0.054(7) 0.087(7) 0.072(8) -0.034(6) 0.029(6) -0.038(6)
C10 0.053(7) 0.054(5) 0.074(8) -0.033(6) 0.015(6) -0.016(5)
C11 0.083(9) 0.061(6) 0.105(10) -0.034(6) 0.054(8) -0.037(6)
C12 0.060(7) 0.070(7) 0.102(9) -0.034(7) 0.039(7) -0.017(6)
C13 0.045(6) 0.055(6) 0.044(6) -0.004(4) 0.019(5) 0.002(5)
C14 0.057(7) 0.065(7) 0.088(9) -0.007(6) 0.038(7) -0.011(5)
C15 0.070(8) 0.065(7) 0.109(11) -0.007(6) 0.051(8) -0.004(6)
C16 0.033(5) 0.055(6) 0.052(6) 0.003(5) 0.017(5) -0.001(4)
C17 0.137(2) 0.137(2) 0.137(2) 0.00000(10) 0.0226(4) 0.00000(10)
C18 0.172(4) 0.172(4) 0.172(4) 0.0000(2) 0.0285(6) 0.0000(2)
C19 0.181(4) 0.181(4) 0.181(4) 0.0000(2) 0.0299(6) 0.0000(2)
C20 0.154(2) 0.154(2) 0.154(2) 0.00000(10) 0.0255(4) 0.00000(10)
C21 0.199(4) 0.199(4) 0.199(4) 0.0000(2) 0.0328(7) 0.0000(2)
C22 0.204(4) 0.204(4) 0.204(4) 0.0000(2) 0.0338(7) 0.0000(2)

loop_
_atom_type_symbol
_atom_type_description
_atom_type_scat_dispersion_real
_atom_type_scat_dispersion_imag
_atom_type_scat_source
C C 0.0033 0.0016 'International Tables Vol C Tables 4.2.6.8 and 6.1.1.4'
H H 0.0000 0.0000 'International Tables Vol C Tables 4.2.6.8 and 6.1.1.4'
Eu Eu -0.1578 3.6682 'International Tables Vol C Tables 4.2.6.8 and 6.1.1.4'
N N 0.0061 0.0033 'International Tables Vol C Tables 4.2.6.8 and 6.1.1.4'
O O 0.0106 0.0060 'International Tables Vol C Tables 4.2.6.8 and 6.1.1.4'

loop_
_geom_angle_atom_site_label_1
_geom_angle_atom_site_label_2
_geom_angle_atom_site_label_3
_geom_angle
_geom_angle_site_symmetry_1
_geom_angle_site_symmetry_3
_geom_angle_publ_flag
O1 Eu1 Eu1 83.43(18) . 7_546 ?
O1 Eu1 O2 49.10(19) . . ?
O1 Eu1 O6 126.8(2) . 3_445 ?
O1 Eu1 O8 73.9(3) . . ?
O1 Eu1 C1 23.9(2) . . ?
O1 Eu1 C16 104.6(3) . 3_445 ?
O2 Eu1 Eu1 41.12(14) 7_546 7_546 ?
O2 Eu1 Eu1 35.09(11) . 7_546 ?
O2 Eu1 O1 123.7(2) 7_546 . ?
O2 Eu1 O2 76.21(19) 7_546 . ?
O2 Eu1 O3 80.12(19) 7_546 6 ?
O2 Eu1 O4 74.35(19) 7_546 4_546 ?
O2 Eu1 O6 84.9(2) 7_546 3_445 ?
O2 Eu1 O7 134.9(2) 7_546 3_445 ?
O2 Eu1 O8 145.2(2) 7_546 . ?
O2 Eu1 O9 81.2(2) 7_546 . ?
O2 Eu1 C1 100.9(2) 7_546 . ?
O2 Eu1 C1 25.26(18) . . ?
O2 Eu1 C16 110.0(2) 7_546 3_445 ?
O2 Eu1 C16 138.8(2) . 3_445 ?
O3 Eu1 Eu1 69.12(15) 6 7_546 ?
O3 Eu1 O1 89.2(2) 6 . ?
O3 Eu1 O2 67.89(19) 6 . ?
O3 Eu1 O6 143.0(2) 6 3_445 ?
O3 Eu1 O8 69.7(2) 6 . ?
O3 Eu1 C1 77.1(2) 6 . ?
O3 Eu1 C16 152.3(3) 6 3_445 ?
O4 Eu1 Eu1 66.84(15) 4_546 7_546 ?
O4 Eu1 O1 75.2(2) 4_546 . ?
O4 Eu1 O2 69.81(19) 4_546 . ?
O4 Eu1 O3 134.5(2) 4_546 6 ?
O4 Eu1 O6 71.25(18) 4_546 3_445 ?
O4 Eu1 O7 79.4(2) 4_546 3_445 ?
O4 Eu1 O8 140.0(2) 4_546 . ?
O4 Eu1 O9 134.5(2) 4_546 . ?
O4 Eu1 C1 71.8(2) 4_546 . ?
O4 Eu1 C16 72.9(2) 4_546 3_445 ?
O6 Eu1 Eu1 117.79(18) 3_445 7_546 ?
O6 Eu1 O2 140.0(2) 3_445 . ?
O6 Eu1 C1 139.3(2) 3_445 . ?
O6 Eu1 C16 26.0(2) 3_445 3_445 ?
O7 Eu1 Eu1 145.7(2) 3_445 7_546 ?
O7 Eu1 O1 82.5(2) 3_445 . ?
O7 Eu1 O2 127.1(2) 3_445 . ?
O7 Eu1 O3 141.5(2) 3_445 6 ?
O7 Eu1 O6 51.8(2) 3_445 3_445 ?
O7 Eu1 O8 71.9(2) 3_445 . ?
O7 Eu1 O9 92.3(3) 3_445 . ?
O7 Eu1 C1 104.8(2) 3_445 . ?
O7 Eu1 C16 25.8(2) 3_445 3_445 ?
O8 Eu1 Eu1 132.8(2) . 7_546 ?
O8 Eu1 O2 106.6(2) . . ?
O8 Eu1 O6 108.9(3) . 3_445 ?
O8 Eu1 C1 89.1(3) . . ?
O8 Eu1 C16 90.9(3) . 3_445 ?
O9 Eu1 Eu1 115.2(2) . 7_546 ?
O9 Eu1 O1 148.5(3) . . ?
O9 Eu1 O2 139.6(2) . . ?
O9 Eu1 O3 75.6(3) . 6 ?
O9 Eu1 O6 68.8(2) . 3_445 ?
O9 Eu1 O8 75.0(3) . . ?
O9 Eu1 C1 151.8(2) . . ?
O9 Eu1 C16 80.5(3) . 3_445 ?
C1 Eu1 Eu1 60.00(18) . 7_546 ?
C16 Eu1 Eu1 135.4(2) 3_445 7_546 ?
C16 Eu1 C1 123.7(3) 3_445 . ?
O1 Eu2 O2 49.6(2) . . ?
O1 Eu2 O6 127.6(3) . 3_445 ?
O1 Eu2 O8 74.6(3) . . ?
O1 Eu2 O9 148.7(3) . . ?
O1 Eu2 C1 24.1(2) . . ?
O1 Eu2 C16 105.4(3) . 3_445 ?
O2 Eu2 O1 124.4(3) 7_546 . ?
O2 Eu2 O2 76.3(2) 7_546 . ?
O2 Eu2 O3 79.6(2) 7_546 6 ?
O2 Eu2 O4 74.3(2) 7_546 4_546 ?
O2 Eu2 O6 84.2(3) 7_546 3_445 ?
O2 Eu2 O7 134.3(3) 7_546 3_445 ?
O2 Eu2 O8 144.2(3) 7_546 . ?
O2 Eu2 O9 80.2(3) 7_546 . ?
O2 Eu2 C1 101.3(3) 7_546 . ?
O2 Eu2 C1 25.53(19) . . ?
O2 Eu2 C16 139.7(3) . 3_445 ?
O2 Eu2 C16 109.3(3) 7_546 3_445 ?
O3 Eu2 O1 89.9(3) 6 . ?
O3 Eu2 O2 68.2(2) 6 . ?
O3 Eu2 O6 141.6(3) 6 3_445 ?
O3 Eu2 O8 69.7(3) 6 . ?
O3 Eu2 O9 74.9(3) 6 . ?
O3 Eu2 C1 77.6(2) 6 . ?
O3 Eu2 C16 151.4(3) 6 3_445 ?
O4 Eu2 O1 76.1(3) 4_546 . ?
O4 Eu2 O2 70.4(2) 4_546 . ?
O4 Eu2 O3 135.0(3) 4_546 6 ?
O4 Eu2 O6 71.2(2) 4_546 3_445 ?
O4 Eu2 O7 79.8(3) 4_546 3_445 ?
O4 Eu2 O8 141.2(3) 4_546 . ?
O4 Eu2 O9 133.5(3) 4_546 . ?
O4 Eu2 C1 72.5(3) 4_546 . ?
O4 Eu2 C16 73.1(3) 4_546 3_445 ?
O6 Eu2 O2 140.3(3) 3_445 . ?
O6 Eu2 C1 140.2(3) 3_445 . ?
O6 Eu2 C16 26.0(2) 3_445 3_445 ?
O7 Eu2 O1 83.4(3) 3_445 . ?
O7 Eu2 O2 128.5(3) 3_445 . ?
O7 Eu2 O3 141.6(3) 3_445 6 ?
O7 Eu2 O6 51.7(2) 3_445 3_445 ?
O7 Eu2 O8 72.1(3) 3_445 . ?
O7 Eu2 O9 91.7(3) 3_445 . ?
O7 Eu2 C1 106.0(3) 3_445 . ?
O7 Eu2 C16 25.7(2) 3_445 3_445 ?
O8 Eu2 O2 107.4(3) . . ?
O8 Eu2 O6 108.6(3) . 3_445 ?
O8 Eu2 C1 89.9(3) . . ?
O8 Eu2 C16 90.9(3) . 3_445 ?
O9 Eu2 O2 139.0(3) . . ?
O9 Eu2 O6 68.1(3) . 3_445 ?
O9 Eu2 O8 74.5(3) . . ?
O9 Eu2 C1 151.7(3) . . ?
O9 Eu2 C16 79.9(3) . 3_445 ?
C16 Eu2 C1 124.6(3) 3_445 . ?
C1 O1 Eu1 101.0(5) . . ?
C1 O1 Eu2 101.0(5) . . ?
Eu1 O2 Eu1 103.79(19) 7_546 . ?
C1 O2 Eu1 163.0(5) . 7_546 ?
C1 O2 Eu1 88.5(5) . . ?
C1 O2 Eu2 87.9(5) . . ?
C8 O3 Eu1 134.9(5) . 6_556 ?
C8 O4 Eu1 136.5(5) . 4_556 ?
C9 O5 C6 116.7(6) . . ?
C16 O6 Eu1 88.8(5) . 3 ?
C16 O7 Eu1 97.4(5) . 3 ?
C20 O8 Eu1 117.6(8) . . ?
C20 O8 Eu2 118.3(8) . . ?
C17 O9 Eu1 143.2(11) . . ?
C17 O9 Eu2 143.4(11) . . ?
C17 N1 C18 110.8(14) . . ?
C17 N1 C19 118.1(17) . . ?
C18 N1 C19 127.6(17) . . ?
C21 N2 C20 113.6(16) . . ?
C21 N2 C22 138.8(18) . . ?
C22 N2 C20 105.7(11) . . ?
O1 C1 Eu1 55.2(4) . . ?
O1 C1 Eu2 54.9(4) . . ?
O1 C1 O2 121.3(7) . . ?
O1 C1 C2 119.6(7) . . ?
O2 C1 Eu1 66.2(4) . . ?
O2 C1 Eu2 66.5(4) . . ?
O2 C1 C2 119.1(7) . . ?
C2 C1 Eu1 174.3(6) . . ?
C2 C1 Eu2 174.1(6) . . ?
C3 C2 C1 120.3(7) . . ?
C7 C2 C1 118.9(7) . . ?
C7 C2 C3 120.8(7) . . ?
C4 C3 C2 119.7(7) . . ?
C3 C4 C8 121.1(8) . . ?
C5 C4 C3 120.8(7) . . ?
C5 C4 C8 118.1(8) . . ?
C4 C5 C6 118.1(8) . . ?
C5 C6 O5 121.9(7) . . ?
C5 C6 C7 122.1(7) . . ?
C7 C6 O5 116.1(7) . . ?
C2 C7 C6 118.5(7) . . ?
O3 C8 C4 117.6(8) . . ?
O4 C8 O3 124.6(7) . . ?
O4 C8 C4 117.8(7) . . ?
O5 C9 C10 109.8(8) . . ?
C11 C10 C9 125.6(8) . . ?
C11 C10 C15 117.7(9) . . ?
C15 C10 C9 116.6(9) . . ?
C10 C11 C12 122.2(9) . . ?
C13 C12 C11 120.9(9) . . ?
C12 C13 C14 117.6(8) . . ?
C12 C13 C16 122.8(8) . . ?
C14 C13 C16 119.5(8) . . ?
C15 C14 C13 122.2(9) . . ?
C14 C15 C10 119.4(9) . . ?
O6 C16 Eu1 65.2(4) . 3 ?
O6 C16 C13 120.1(8) . . ?
O7 C16 Eu1 56.9(4) . 3 ?
O7 C16 O6 122.0(7) . . ?
O7 C16 C13 117.9(8) . . ?
C13 C16 Eu1 174.2(7) . 3 ?
O9 C17 N1 128.9(18) . . ?
O8 C20 N2 121.1(12) . . ?

loop_
_geom_bond_atom_site_label_1
_geom_bond_atom_site_label_2
_geom_bond_distance
_geom_bond_site_symmetry_2
_geom_bond_publ_flag
Eu1 Eu1 4.004(5) 7_546 ?
Eu1 O1 2.475(6) . ?
Eu1 O2 2.370(5) 7_546 ?
Eu1 O2 2.711(6) . ?
Eu1 O3 2.433(5) 6 ?
Eu1 O4 2.410(6) 4_546 ?
Eu1 O6 2.594(6) 3_445 ?
Eu1 O7 2.412(7) 3_445 ?
Eu1 O8 2.485(8) . ?
Eu1 O9 2.427(9) . ?
Eu1 C1 2.961(8) . ?
Eu1 C16 2.857(8) 3_445 ?
Eu2 O1 2.442(8) . ?
Eu2 O2 2.690(8) . ?
Eu2 O2 2.388(7) 7_546 ?
Eu2 O3 2.439(7) 6 ?
Eu2 O4 2.396(7) 4_546 ?
Eu2 O6 2.610(7) 3_445 ?
Eu2 O7 2.404(8) 3_445 ?
Eu2 O8 2.480(9) . ?
Eu2 O9 2.458(11) . ?
Eu2 C1 2.931(9) . ?
Eu2 C16 2.861(9) 3_445 ?
O1 C1 1.221(10) . ?
O2 C1 1.264(9) . ?
O3 C8 1.276(9) . ?
O4 C8 1.250(10) . ?
O5 C6 1.422(10) . ?
O5 C9 1.380(11) . ?
O6 C16 1.254(10) . ?
O7 C16 1.253(10) . ?
O8 C20 1.392(18) . ?
O9 C17 1.184(9) . ?
N1 C17 1.327(9) . ?
N1 C18 1.462(9) . ?
N1 C19 1.470(9) . ?
N2 C20 1.54(2) . ?
N2 C21 1.512(9) . ?
N2 C22 1.513(9) . ?
C1 C2 1.502(7) . ?
C2 C3 1.409(10) . ?
C2 C7 1.372(11) . ?
C3 C4 1.394(11) . ?
C4 C5 1.392(11) . ?
C4 C8 1.492(11) . ?
C5 C6 1.399(10) . ?
C6 C7 1.407(11) . ?
C9 C10 1.498(13) . ?
C10 C11 1.373(13) . ?
C10 C15 1.390(8) . ?
C11 C12 1.387(14) . ?
C12 C13 1.353(12) . ?
C13 C14 1.394(12) . ?
C13 C16 1.513(8) . ?
C14 C15 1.389(14) . ?
